data_8102174
loop_
_publ_author_name
'Frey, Wolfgang'
'Li, Feng'
'J\"ager, Volker'

_publ_section_title
;
Crystal structure of (2S,3R,4S)-1'-deoxy-omuralide, C~10~H~15~NO~3~
;
_journal_issue 3
_journal_name_full 'Zeitschrift f\"ur Kristallographie - New Crystal Structures'
_journal_page_first 355
_journal_page_last 356
_journal_volume 222
_journal_year 2007
_chemical_formula_moiety 'C10 H15 N1 O3'
_chemical_formula_sum 'C10 H15 N O3'
_chemical_formula_weight 197.23
_chemical_name_systematic (2S,3R,4S)-1'-deoxy-omuralide
_space_group_IT_number 19
_symmetry_cell_setting orthorhombic
_symmetry_space_group_name_Hall 'P 2ac 2ab'
_symmetry_space_group_name_H-M 'P 21 21 21'
_atom_sites_solution_hydrogens geom
_atom_sites_solution_primary direct
_atom_sites_solution_secondary difmap
_audit_creation_method SHELXL-97
_cell_angle_alpha 90.00
_cell_angle_beta 90.00
_cell_angle_gamma 90.00
_cell_formula_units_Z 4
_cell_length_a 7.5297(18)
_cell_length_b 7.7321(17)
_cell_length_c 18.921(3)
_cell_measurement_reflns_used 30
_cell_measurement_temperature 293(2)
_cell_measurement_theta_max 17
_cell_measurement_theta_min 14
_cell_volume 1101.6(4)
_computing_cell_refinement 'Siemens P3/PC Data Collection System'
_computing_data_collection 'Siemens P3/PC Data Collection System'
_computing_data_reduction 'SHELXTL-plus, XDISK (Sheldrick, 1991)'
_computing_molecular_graphics 'SHELXTL-plus, XP (Sheldrick, 1991)'
_computing_structure_refinement 'SHELXL-97 (Sheldrick, 1997)'
_computing_structure_solution 'SHELXS-97 (Sheldrick, 1990)'
_diffrn_ambient_temperature 293(2)
_diffrn_measured_fraction_theta_full 0.999
_diffrn_measured_fraction_theta_max 0.999
_diffrn_measurement_device_type 'Nicolet P3'
_diffrn_measurement_method Wyckoff-Scan
_diffrn_radiation_monochromator graphite
_diffrn_radiation_source 'fine-focus sealed tube'
_diffrn_radiation_type MoK\a
_diffrn_radiation_wavelength 0.71073
_diffrn_reflns_av_R_equivalents 0.0293
_diffrn_reflns_av_sigmaI/netI 0.0288
_diffrn_reflns_limit_h_max 10
_diffrn_reflns_limit_h_min 0
_diffrn_reflns_limit_k_max 10
_diffrn_reflns_limit_k_min 0
_diffrn_reflns_limit_l_max 26
_diffrn_reflns_limit_l_min -26
_diffrn_reflns_number 3635
_diffrn_reflns_theta_full 30.00
_diffrn_reflns_theta_max 30.00
_diffrn_reflns_theta_min 2.15
_diffrn_standards_decay_% 3
_diffrn_standards_interval_count 50
_diffrn_standards_number 3
_exptl_absorpt_coefficient_mu 0.088
_exptl_absorpt_correction_type none
_exptl_crystal_colour colorless
_exptl_crystal_density_diffrn 1.189
_exptl_crystal_density_method 'not measured'
_exptl_crystal_description block
_exptl_crystal_F_000 424
_exptl_crystal_size_max 1.5
_exptl_crystal_size_mid 0.8
_exptl_crystal_size_min 0.5
_refine_diff_density_max 0.219
_refine_diff_density_min -0.157
_refine_diff_density_rms 0.041
_refine_ls_abs_structure_details 'Flack H D (1983), Acta Cryst. A39, 876-881'
_refine_ls_abs_structure_Flack 0.7(16)
_refine_ls_extinction_coef 0.009(3)
_refine_ls_extinction_expression Fc^*^=kFc[1+0.001xFc^2^\l^3^/sin(2\q)]^-1/4^
_refine_ls_extinction_method SHELXL
_refine_ls_goodness_of_fit_ref 1.091
_refine_ls_hydrogen_treatment mixed
_refine_ls_matrix_type full
_refine_ls_number_parameters 188
_refine_ls_number_reflns 3213
_refine_ls_number_restraints 0
_refine_ls_restrained_S_all 1.091
_refine_ls_R_factor_all 0.0742
_refine_ls_R_factor_gt 0.0573
_refine_ls_shift/su_max 0.011
_refine_ls_shift/su_mean 0.001
_refine_ls_structure_factor_coef Fsqd
_refine_ls_weighting_details 'calc w=1/[\s^2^(Fo^2^)+(0.0589P)^2^+0.1501P] where P=(Fo^2^+2Fc^2^)/3'
_refine_ls_weighting_scheme calc
_refine_ls_wR_factor_gt 0.1329
_refine_ls_wR_factor_ref 0.1413
_reflns_number_gt 2606
_reflns_number_total 3213
_reflns_threshold_expression >2sigma(I)
_cod_data_source_file 1267-2082.cff
_cod_data_source_block w1314fli
_cod_original_sg_symbol_H-M P2(1)2(1)2(1)
_cod_database_code 8102174

loop_
_symmetry_equiv_pos_as_xyz
'x, y, z'
'-x+1/2, -y, z+1/2'
'-x, y+1/2, -z+1/2'
'x+1/2, -y+1/2, -z'

loop_
_atom_site_label
_atom_site_type_symbol
_atom_site_fract_x
_atom_site_fract_y
_atom_site_fract_z
_atom_site_U_iso_or_equiv
_atom_site_adp_type
_atom_site_occupancy
_atom_site_symmetry_multiplicity
_atom_site_Wyckoff_symbol
_atom_site_calc_flag
_atom_site_refinement_flags
_atom_site_disorder_assembly
_atom_site_disorder_group
N1 N -0.07979(18) 0.4472(2) 0.82802(7) 0.0393(3) Uani 1 4 a d . . .
H1 H -0.061(2) 0.536(2) 0.8035(10) 0.031(4) Uiso 1 4 a d . . .
C1 C -0.0378(2) 0.2854(2) 0.80979(9) 0.0431(4) Uani 1 4 a d . . .
O1 O 0.0566(3) 0.5986(3) 0.98108(10) 0.0921(7) Uani 1 4 a d . . .
O2 O -0.0426(2) 0.3206(3) 0.97814(8) 0.0725(5) Uani 1 4 a d . . .
C2 C -0.1039(3) 0.1589(3) 0.86597(11) 0.0545(5) Uani 1 4 a d . . .
H2 H -0.200(4) 0.072(4) 0.8477(15) 0.082(9) Uiso 1 4 a d . . .
O3 O 0.0416(2) 0.24556(19) 0.75526(8) 0.0607(4) Uani 1 4 a d . . .
C3 C -0.1762(3) 0.2772(3) 0.92337(10) 0.0563(5) Uani 1 4 a d . . .
H3 H -0.280(4) 0.243(3) 0.9448(15) 0.070(7) Uiso 1 4 a d . . .
C4 C -0.1672(2) 0.4653(3) 0.89602(8) 0.0432(4) Uani 1 4 a d . . .
C5 C -0.0323(3) 0.4875(3) 0.95636(10) 0.0592(5) Uani 1 4 a d . . .
C6 C 0.0402(6) 0.0299(4) 0.88799(17) 0.0856(9) Uani 1 4 a d . . .
H6A H 0.073(6) -0.046(5) 0.8463(19) 0.123(13) Uiso 1 4 a d . . .
H6B H -0.024(6) -0.056(5) 0.923(2) 0.132(14) Uiso 1 4 a d . . .
H6C H 0.149(5) 0.113(4) 0.9080(19) 0.115(12) Uiso 1 4 a d . . .
C7 C -0.3210(3) 0.5917(3) 0.89708(12) 0.0599(6) Uani 1 4 a d . . .
H7A H -0.267(4) 0.715(4) 0.8918(16) 0.076(8) Uiso 1 4 a d . . .
H7B H -0.373(4) 0.591(4) 0.9414(17) 0.084(9) Uiso 1 4 a d . . .
C8 C -0.4606(3) 0.5689(4) 0.83949(12) 0.0702(7) Uani 1 4 a d . . .
H8 H -0.402(4) 0.574(3) 0.7910(16) 0.087(9) Uiso 1 4 a d . . .
C9 C -0.5563(5) 0.3962(7) 0.8446(3) 0.1072(13) Uani 1 4 a d . . .
H9A H -0.600(6) 0.390(5) 0.895(2) 0.125(14) Uiso 1 4 a d . . .
H9B H -0.469(7) 0.296(5) 0.833(2) 0.130(15) Uiso 1 4 a d . . .
H9C H -0.647(6) 0.401(5) 0.808(2) 0.127(13) Uiso 1 4 a d . . .
C10 C -0.5916(6) 0.7208(8) 0.8430(2) 0.1154(17) Uani 1 4 a d . . .
H10A H -0.647(6) 0.719(5) 0.894(2) 0.126(13) Uiso 1 4 a d . . .
H10B H -0.525(8) 0.832(7) 0.838(3) 0.16(2) Uiso 1 4 a d . . .
H10C H -0.691(8) 0.678(6) 0.811(3) 0.17(2) Uiso 1 4 a d . . .

loop_
_atom_site_aniso_label
_atom_site_aniso_U_11
_atom_site_aniso_U_22
_atom_site_aniso_U_33
_atom_site_aniso_U_23
_atom_site_aniso_U_13
_atom_site_aniso_U_12
N1 0.0382(6) 0.0449(7) 0.0347(6) 0.0031(6) 0.0042(5) 0.0005(6)
C1 0.0412(7) 0.0500(9) 0.0381(7) -0.0004(6) -0.0029(6) -0.0007(7)
O1 0.0822(13) 0.1166(16) 0.0776(12) -0.0376(11) -0.0282(11) 0.0000(12)
O2 0.0757(10) 0.1022(13) 0.0397(7) 0.0057(7) -0.0166(7) 0.0144(10)
C2 0.0628(12) 0.0476(10) 0.0531(10) 0.0101(8) -0.0102(9) -0.0103(9)
O3 0.0679(9) 0.0656(9) 0.0486(7) -0.0134(6) 0.0083(7) 0.0100(8)
C3 0.0489(10) 0.0792(14) 0.0408(8) 0.0161(9) -0.0010(8) -0.0065(10)
C4 0.0342(7) 0.0630(11) 0.0325(7) -0.0017(7) 0.0009(6) 0.0029(7)
C5 0.0516(10) 0.0841(15) 0.0420(8) -0.0131(9) -0.0052(8) 0.0119(11)
C6 0.121(3) 0.0604(14) 0.0754(16) 0.0098(13) -0.0209(18) 0.0204(17)
C7 0.0480(10) 0.0879(17) 0.0439(9) -0.0068(10) 0.0012(8) 0.0210(11)
C8 0.0440(9) 0.114(2) 0.0524(11) 0.0043(12) -0.0038(9) 0.0194(13)
C9 0.0585(16) 0.155(4) 0.108(3) 0.004(3) -0.0231(19) -0.014(2)
C10 0.078(2) 0.168(5) 0.100(3) 0.005(3) -0.0112(19) 0.066(3)

loop_
_atom_type_symbol
_atom_type_description
_atom_type_scat_dispersion_real
_atom_type_scat_dispersion_imag
_atom_type_scat_source
C C 0.0033 0.0016 'International Tables Vol C Tables 4.2.6.8 and 6.1.1.4'
H H 0.0000 0.0000 'International Tables Vol C Tables 4.2.6.8 and 6.1.1.4'
N N 0.0061 0.0033 'International Tables Vol C Tables 4.2.6.8 and 6.1.1.4'
O O 0.0106 0.0060 'International Tables Vol C Tables 4.2.6.8 and 6.1.1.4'

loop_
_geom_angle_atom_site_label_1
_geom_angle_atom_site_label_2
_geom_angle_atom_site_label_3
_geom_angle
_geom_angle_site_symmetry_1
_geom_angle_site_symmetry_3
_geom_angle_publ_flag
C1 N1 C4 115.26(15) . . ?
C1 N1 H1 125.5(12) . . ?
C4 N1 H1 119.2(12) . . ?
O3 C1 N1 124.43(17) . . ?
O3 C1 C2 125.53(18) . . ?
N1 C1 C2 110.04(16) . . ?
C5 O2 C3 92.41(15) . . ?
C3 C2 C1 103.21(17) . . ?
C3 C2 C6 116.8(2) . . ?
C1 C2 C6 112.1(2) . . ?
C3 C2 H2 112.1(17) . . ?
C1 C2 H2 113.9(15) . . ?
C6 C2 H2 99.2(16) . . ?
O2 C3 C2 113.11(19) . . ?
O2 C3 C4 89.49(16) . . ?
C2 C3 C4 108.15(15) . . ?
O2 C3 H3 109.5(18) . . ?
C2 C3 H3 116.4(17) . . ?
C4 C3 H3 117.3(17) . . ?
N1 C4 C7 114.86(16) . . ?
N1 C4 C5 111.65(14) . . ?
C7 C4 C5 115.03(17) . . ?
N1 C4 C3 103.03(15) . . ?
C7 C4 C3 124.71(18) . . ?
C5 C4 C3 83.41(15) . . ?
O1 C5 O2 127.0(2) . . ?
O1 C5 C4 138.3(2) . . ?
O2 C5 C4 94.69(18) . . ?
C2 C6 H6A 110(2) . . ?
C2 C6 H6B 105(2) . . ?
H6A C6 H6B 103(3) . . ?
C2 C6 H6C 103.9(18) . . ?
H6A C6 H6C 115(3) . . ?
H6B C6 H6C 119(3) . . ?
C4 C7 C8 116.28(19) . . ?
C4 C7 H7A 107.0(16) . . ?
C8 C7 H7A 107.8(17) . . ?
C4 C7 H7B 109.5(18) . . ?
C8 C7 H7B 111(2) . . ?
H7A C7 H7B 105(2) . . ?
C9 C8 C7 112.5(2) . . ?
C9 C8 C10 111.4(3) . . ?
C7 C8 C10 108.9(3) . . ?
C9 C8 H8 107.3(16) . . ?
C7 C8 H8 109.7(18) . . ?
C10 C8 H8 106.9(16) . . ?
C8 C9 H9A 105(2) . . ?
C8 C9 H9B 110(2) . . ?
H9A C9 H9B 112(3) . . ?
C8 C9 H9C 105(2) . . ?
H9A C9 H9C 117(4) . . ?
H9B C9 H9C 109(3) . . ?
C8 C10 H10A 106(2) . . ?
C8 C10 H10B 109(3) . . ?
H10A C10 H10B 108(4) . . ?
C8 C10 H10C 101(3) . . ?
H10A C10 H10C 104(4) . . ?
H10B C10 H10C 126(4) . . ?

loop_
_geom_bond_atom_site_label_1
_geom_bond_atom_site_label_2
_geom_bond_distance
_geom_bond_site_symmetry_2
_geom_bond_publ_flag
N1 C1 1.336(2) . ?
N1 C4 1.452(2) . ?
N1 H1 0.841(19) . ?
C1 O3 1.231(2) . ?
C1 C2 1.528(3) . ?
O1 C5 1.185(3) . ?
O2 C5 1.357(3) . ?
O2 C3 1.483(3) . ?
C2 C3 1.521(3) . ?
C2 C6 1.531(4) . ?
C2 H2 1.04(3) . ?
C3 C4 1.546(3) . ?
C3 H3 0.92(3) . ?
C4 C7 1.515(3) . ?
C4 C5 1.538(3) . ?
C6 H6A 1.01(4) . ?
C6 H6B 1.05(5) . ?
C6 H6C 1.10(4) . ?
C7 C8 1.524(3) . ?
C7 H7A 1.04(3) . ?
C7 H7B 0.92(3) . ?
C8 C9 1.521(5) . ?
C8 C10 1.535(4) . ?
C8 H8 1.02(3) . ?
C9 H9A 1.00(4) . ?
C9 H9B 1.04(5) . ?
C9 H9C 0.98(5) . ?
C10 H10A 1.05(5) . ?
C10 H10B 1.00(5) . ?
C10 H10C 1.02(6) . ?

loop_
_geom_torsion_atom_site_label_1
_geom_torsion_atom_site_label_2
_geom_torsion_atom_site_label_3
_geom_torsion_atom_site_label_4
_geom_torsion
_geom_torsion_site_symmetry_1
_geom_torsion_site_symmetry_2
_geom_torsion_site_symmetry_3
_geom_torsion_site_symmetry_4
_geom_torsion_publ_flag
C4 N1 C1 O3 -177.62(17) . . . . ?
C4 N1 C1 C2 2.8(2) . . . . ?
O3 C1 C2 C3 175.31(19) . . . . ?
N1 C1 C2 C3 -5.1(2) . . . . ?
O3 C1 C2 C6 48.8(3) . . . . ?
N1 C1 C2 C6 -131.7(2) . . . . ?
C5 O2 C3 C2 110.26(19) . . . . ?
C5 O2 C3 C4 0.69(16) . . . . ?
C1 C2 C3 O2 -92.0(2) . . . . ?
C6 C2 C3 O2 31.5(3) . . . . ?
C1 C2 C3 C4 5.5(2) . . . . ?
C6 C2 C3 C4 128.9(2) . . . . ?
C1 N1 C4 C7 -137.91(19) . . . . ?
C1 N1 C4 C5 88.8(2) . . . . ?
C1 N1 C4 C3 0.79(19) . . . . ?
O2 C3 C4 N1 110.15(15) . . . . ?
C2 C3 C4 N1 -4.1(2) . . . . ?
O2 C3 C4 C7 -116.60(19) . . . . ?
C2 C3 C4 C7 129.2(2) . . . . ?
O2 C3 C4 C5 -0.62(14) . . . . ?
C2 C3 C4 C5 -114.83(17) . . . . ?
C3 O2 C5 O1 179.0(3) . . . . ?
C3 O2 C5 C4 -0.70(16) . . . . ?
N1 C4 C5 O1 79.6(3) . . . . ?
C7 C4 C5 O1 -53.6(4) . . . . ?
C3 C4 C5 O1 -179.0(3) . . . . ?
N1 C4 C5 O2 -100.76(19) . . . . ?
C7 C4 C5 O2 126.03(19) . . . . ?
C3 C4 C5 O2 0.67(16) . . . . ?
N1 C4 C7 C8 50.4(3) . . . . ?
C5 C4 C7 C8 -177.9(2) . . . . ?
C3 C4 C7 C8 -78.1(3) . . . . ?
C4 C7 C8 C9 63.2(3) . . . . ?
C4 C7 C8 C10 -172.8(3) . . . . ?

loop_
_cod_related_entry_id
_cod_related_entry_database
_cod_related_entry_code
1 ChemSpider 30653917
